data_7046904
loop_
_publ_author_name
'Fassbender, J.'
'Schnakenburg, G.'
'Espinosa Ferao, A.'
'Streubel, R.'

_publ_section_title
;
 Effects of diminished steric protection at phosphorus on stability and
 reactivity of oxaphosphirane complexes.
;
_journal_issue 28
_journal_name_full 'Dalton transactions (Cambridge, England : 2003)'
_journal_page_first 9347
_journal_page_last 9354
_journal_paper_doi 10.1039/c8dt01979g
_journal_volume 47
_journal_year 2018
_chemical_formula_moiety 'C19 H21 O6 P W'
_chemical_formula_sum 'C19 H21 O6 P W'
_chemical_formula_weight 560.18
_chemical_name_systematic JF-152
_space_group_crystal_system triclinic
_space_group_IT_number 2
_space_group_name_Hall '-P 1'
_space_group_name_H-M_alt 'P -1'
_symmetry_space_group_name_Hall '-P 1'
_symmetry_space_group_name_H-M 'P -1'
_atom_sites_solution_hydrogens geom
_atom_sites_solution_primary heavy
_audit_creation_date 2015-07-22
_audit_creation_method
;
Olex2 1.2
(compiled 2015.01.26 svn.r3150 for OlexSys, GUI svn.r4998)
;
_audit_update_record
;
2016-03-24 deposited with the CCDC.
2018-06-15 downloaded from the CCDC.
;
_cell_angle_alpha 87.4885(19)
_cell_angle_beta 74.0260(19)
_cell_angle_gamma 68.0590(16)
_cell_formula_units_Z 2
_cell_length_a 9.9897(4)
_cell_length_b 10.2207(4)
_cell_length_c 11.3156(3)
_cell_measurement_reflns_used 3684
_cell_measurement_temperature 123
_cell_measurement_theta_max 29.13
_cell_measurement_theta_min 1.00
_cell_volume 1028.02(7)
_computing_molecular_graphics 'Olex2 (Dolomanov et al., 2009)'
_computing_publication_material 'Olex2 (Dolomanov et al., 2009)'
_computing_structure_refinement 'ShelXL (Sheldrick, 2008)'
_computing_structure_solution 'XS (Sheldrick, 2008)'
_diffrn_ambient_temperature 123
_diffrn_detector_area_resol_mean 8
_diffrn_measured_fraction_theta_full 0.999
_diffrn_measured_fraction_theta_max 0.999
_diffrn_measurement_device_type 'Nonius KappaCCD'
_diffrn_measurement_method 'fine slicing \w and \f scans'
_diffrn_radiation_monochromator graphite
_diffrn_radiation_type MoK\a
_diffrn_radiation_wavelength 0.71073
_diffrn_reflns_av_R_equivalents 0.3852
_diffrn_reflns_av_unetI/netI 0.1889
_diffrn_reflns_Laue_measured_fraction_full 0.999
_diffrn_reflns_Laue_measured_fraction_max 0.999
_diffrn_reflns_limit_h_max 13
_diffrn_reflns_limit_h_min -13
_diffrn_reflns_limit_k_max 12
_diffrn_reflns_limit_k_min -13
_diffrn_reflns_limit_l_max 14
_diffrn_reflns_limit_l_min -13
_diffrn_reflns_number 12583
_diffrn_reflns_point_group_measured_fraction_full 0.999
_diffrn_reflns_point_group_measured_fraction_max 0.999
_diffrn_reflns_theta_full 26.000
_diffrn_reflns_theta_max 27.993
_diffrn_reflns_theta_min 2.289
_diffrn_source 'sealed tube'
_exptl_absorpt_coefficient_mu 5.727
_exptl_absorpt_correction_T_max 0.6211
_exptl_absorpt_correction_T_min 0.3541
_exptl_absorpt_correction_type multi-scan
_exptl_absorpt_process_details
;
R.H. Blessing, Acta Cryst. (1995), A51, 33-38
;
_exptl_crystal_colour 'clear yellowish colourless'
_exptl_crystal_colour_lustre clear
_exptl_crystal_colour_modifier yellowish
_exptl_crystal_colour_primary colourless
_exptl_crystal_density_diffrn 1.810
_exptl_crystal_description plate
_exptl_crystal_F_000 544
_exptl_crystal_size_max 0.24
_exptl_crystal_size_mid 0.22
_exptl_crystal_size_min 0.1
_refine_diff_density_max 5.408
_refine_diff_density_min -6.307
_refine_diff_density_rms 0.448
_refine_ls_extinction_method none
_refine_ls_goodness_of_fit_ref 1.094
_refine_ls_hydrogen_treatment constr
_refine_ls_matrix_type full
_refine_ls_number_parameters 250
_refine_ls_number_reflns 4962
_refine_ls_number_restraints 96
_refine_ls_restrained_S_all 1.089
_refine_ls_R_factor_all 0.1007
_refine_ls_R_factor_gt 0.0784
_refine_ls_shift/su_max 0.003
_refine_ls_shift/su_mean 0.000
_refine_ls_structure_factor_coef Fsqd
_refine_ls_weighting_details
;
 w=1/[\s^2^(Fo^2^)+(0.1255P)^2^+4.0396P]
 where P=(Fo^2^+2Fc^2^)/3
;
_refine_ls_weighting_scheme calc
_refine_ls_wR_factor_gt 0.2054
_refine_ls_wR_factor_ref 0.2206
_reflns_Friedel_coverage 0.000
_reflns_number_gt 3840
_reflns_number_total 4962
_reflns_threshold_expression 'I > 2\s(I)'
_cod_data_source_file c8dt01979g2.cif
_cod_data_source_block 4189
_cod_depositor_comments 'Adding full bibliography for 7046902--7046905.cif.'
_cod_original_cell_volume 1028.02(6)
_cod_database_code 7046904
_shelxl_version_number 2013-2
_shelx_space_group_comment
;
The symmetry employed for this shelxl refinement is uniquely defined
by the following loop, which should always be used as a source of
symmetry information in preference to the above space-group names.
They are only intended as comments.
;
_olex2_refinement_description
;
1. Fixed Uiso
 At 1.2 times of:
  All C(H) groups
 At 1.5 times of:
  All C(H,H,H) groups
2. Uiso/Uaniso restraints and constraints
Uanis(C16) \\sim Ueq, Uanis(C19) \\sim Ueq, Uanis(C15) \\sim Ueq, Uanis(C17)
\\sim Ueq, Uanis(C18) \\sim Ueq, Uanis(C5) \\sim Ueq, Uanis(C2) \\sim Ueq: with
sigma of 0.005 and sigma for terminal atoms of 0.01
Uanis(C9) \\sim Ueq, Uanis(C6) \\sim Ueq, Uanis(C7) \\sim Ueq, Uanis(C2) \\sim
Ueq, Uanis(C3) \\sim Ueq, Uanis(C4) \\sim Ueq, Uanis(C11) \\sim Ueq, Uanis(C12)
\\sim Ueq, Uanis(C14) \\sim Ueq, Uanis(C13) \\sim Ueq: with sigma of 0.08 and
sigma for terminal atoms of 0.16
Uanis(C16) \\sim Ueq, Uanis(C15) \\sim Ueq, Uanis(C18) \\sim Ueq: with sigma of
0.004 and sigma for terminal atoms of 0.008
Uanis(C16) \\sim Ueq: with sigma of 0.003 and sigma for terminal atoms of 0.006
3.a Ternary CH refined with riding coordinates:
 C1(H1)
3.b Aromatic/amide H refined with riding coordinates:
 C4(H4), C6(H6)
3.c Idealised Me refined as rotating group:
 C8(H8A,H8B,H8C), C9(H9A,H9B,H9C), C10(H10A,H10B,H10C), C12(H12A,H12B,H12C),
 C13(H13A,H13B,H13C), C14(H14A,H14B,H14C)
;
_olex2_submission_special_instructions 'No special instructions were received'

loop_
_space_group_symop_operation_xyz
'x, y, z'
'-x, -y, -z'

loop_
_atom_site_label
_atom_site_type_symbol
_atom_site_fract_x
_atom_site_fract_y
_atom_site_fract_z
_atom_site_U_iso_or_equiv
_atom_site_adp_type
_atom_site_occupancy
_atom_site_site_symmetry_order
_atom_site_calc_flag
_atom_site_refinement_flags_posn
_atom_site_refinement_flags_adp
W W 0.69580(3) 0.90033(3) 0.67864(3) 0.02289(18) Uani 1 1 d . .
P P 0.8059(3) 0.6473(2) 0.7132(2) 0.0230(5) Uani 1 1 d . .
O1 O 0.9934(8) 0.5691(7) 0.6738(6) 0.0283(14) Uani 1 1 d . .
O2 O 0.5734(11) 1.2189(9) 0.6116(9) 0.048(2) Uani 1 1 d . .
O3 O 0.6427(11) 1.0239(9) 0.9497(7) 0.041(2) Uani 1 1 d . .
O4 O 1.0314(10) 0.8949(10) 0.6020(8) 0.0360(18) Uani 1 1 d . .
O5 O 0.7308(13) 0.8251(12) 0.3982(8) 0.050(2) Uani 1 1 d . .
O6 O 0.3656(10) 0.8969(10) 0.7572(9) 0.039(2) Uani 1 1 d . .
C1 C 0.9298(11) 0.5675(9) 0.8081(8) 0.0254(18) Uani 1 1 d . .
H1 H 0.9305 0.4735 0.8371 0.030 Uiso 1 1 calc R .
C2 C 0.9631(11) 0.6513(9) 0.8918(9) 0.0274(18) Uani 1 1 d . U
C3 C 0.8535(12) 0.7080(9) 1.0047(8) 0.027(2) Uani 1 1 d . U
C4 C 0.8835(12) 0.7845(10) 1.0863(8) 0.030(2) Uani 1 1 d . U
H4 H 0.8095 0.8238 1.1620 0.035 Uiso 1 1 calc R .
C5 C 1.0209(13) 0.8053(10) 1.0597(10) 0.035(2) Uani 1 1 d . U
C6 C 1.1244(14) 0.7464(10) 0.9511(10) 0.035(2) Uani 1 1 d . U
H6 H 1.2173 0.7592 0.9323 0.042 Uiso 1 1 calc R .
C7 C 1.1017(13) 0.6675(11) 0.8650(9) 0.031(2) Uani 1 1 d . U
C8 C 0.7062(12) 0.6831(11) 1.0379(9) 0.035(2) Uani 1 1 d . .
H8A H 0.6499 0.7266 0.9785 0.052 Uiso 1 1 calc GR .
H8B H 0.6461 0.7254 1.1209 0.052 Uiso 1 1 calc GR .
H8C H 0.7282 0.5813 1.0356 0.052 Uiso 1 1 calc GR .
C9 C 1.0427(17) 0.8956(12) 1.1479(11) 0.045(3) Uani 1 1 d . U
H9A H 1.0299 0.9887 1.1157 0.068 Uiso 1 1 calc GR .
H9B H 1.1440 0.8505 1.1580 0.068 Uiso 1 1 calc GR .
H9C H 0.9682 0.9065 1.2279 0.068 Uiso 1 1 calc GR .
C10 C 1.2289(13) 0.6042(13) 0.7482(10) 0.037(2) Uani 1 1 d . .
H10A H 1.2412 0.5064 0.7318 0.055 Uiso 1 1 calc GR .
H10B H 1.3224 0.6057 0.7587 0.055 Uiso 1 1 calc GR .
H10C H 1.2049 0.6597 0.6787 0.055 Uiso 1 1 calc GR .
C11 C 0.7349(12) 0.5098(9) 0.6816(9) 0.029(2) Uani 1 1 d . U
C12 C 0.6276(13) 0.4976(12) 0.8038(9) 0.036(2) Uani 1 1 d . U
H12A H 0.6810 0.4732 0.8674 0.054 Uiso 1 1 calc GR .
H12B H 0.5906 0.4237 0.7936 0.054 Uiso 1 1 calc GR .
H12C H 0.5425 0.5881 0.8285 0.054 Uiso 1 1 calc GR .
C13 C 0.8660(12) 0.3691(10) 0.6362(9) 0.0297(19) Uani 1 1 d . U
H13A H 0.9312 0.3796 0.5571 0.044 Uiso 1 1 calc GR .
H13B H 0.8270 0.2967 0.6257 0.044 Uiso 1 1 calc GR .
H13C H 0.9238 0.3405 0.6966 0.044 Uiso 1 1 calc GR .
C14 C 0.6517(13) 0.5575(10) 0.5833(10) 0.035(2) Uani 1 1 d . U
H14A H 0.5646 0.6455 0.6133 0.052 Uiso 1 1 calc GR .
H14B H 0.6177 0.4842 0.5652 0.052 Uiso 1 1 calc GR .
H14C H 0.7194 0.5735 0.5081 0.052 Uiso 1 1 calc GR .
C15 C 0.6164(12) 1.1077(10) 0.6381(9) 0.0279(19) Uani 1 1 d . U
C16 C 0.6649(10) 0.9732(9) 0.8501(8) 0.0181(15) Uani 1 1 d . U
C17 C 0.9150(13) 0.8982(11) 0.6321(10) 0.029(2) Uani 1 1 d . U
C18 C 0.7220(13) 0.8468(12) 0.5061(10) 0.026(2) Uani 1 1 d . U
C19 C 0.4814(13) 0.8964(10) 0.7270(10) 0.030(2) Uani 1 1 d . U

loop_
_atom_site_aniso_label
_atom_site_aniso_U_11
_atom_site_aniso_U_22
_atom_site_aniso_U_33
_atom_site_aniso_U_23
_atom_site_aniso_U_13
_atom_site_aniso_U_12
W 0.0259(3) 0.0154(2) 0.0218(2) 0.00651(14) -0.00241(16) -0.00525(16)
P 0.0272(12) 0.0180(9) 0.0198(9) 0.0042(8) -0.0036(8) -0.0063(9)
O1 0.027(3) 0.024(3) 0.023(3) 0.002(2) 0.004(2) -0.005(3)
O2 0.056(6) 0.027(4) 0.064(6) 0.021(4) -0.022(4) -0.015(4)
O3 0.046(5) 0.035(4) 0.029(4) -0.006(3) 0.001(3) -0.009(4)
O4 0.033(5) 0.041(4) 0.038(4) 0.003(3) -0.007(3) -0.019(4)
O5 0.066(7) 0.066(6) 0.024(4) 0.009(4) -0.013(4) -0.031(5)
O6 0.029(5) 0.035(4) 0.050(5) 0.004(4) -0.006(4) -0.012(3)
C1 0.029(5) 0.020(4) 0.019(4) 0.006(3) 0.000(3) -0.006(3)
C2 0.029(4) 0.019(3) 0.027(3) 0.005(3) -0.002(3) -0.005(3)
C3 0.039(6) 0.019(4) 0.020(4) 0.009(3) -0.015(4) -0.005(3)
C4 0.037(5) 0.023(4) 0.017(3) 0.007(3) -0.010(3) 0.004(4)
C5 0.043(4) 0.023(3) 0.040(4) 0.009(3) -0.013(3) -0.013(3)
C6 0.047(6) 0.022(4) 0.035(5) 0.016(4) -0.008(4) -0.016(4)
C7 0.033(5) 0.027(4) 0.023(4) 0.008(3) -0.003(4) -0.005(4)
C8 0.036(6) 0.031(5) 0.025(4) 0.001(3) 0.007(4) -0.009(4)
C9 0.072(9) 0.027(5) 0.037(5) 0.005(4) -0.014(6) -0.020(5)
C10 0.027(5) 0.046(6) 0.032(5) 0.001(4) -0.004(4) -0.011(4)
C11 0.035(5) 0.015(3) 0.025(4) 0.000(3) 0.003(4) -0.005(3)
C12 0.042(6) 0.038(5) 0.025(4) 0.002(4) 0.002(4) -0.021(5)
C13 0.032(5) 0.027(4) 0.026(4) 0.002(3) -0.007(4) -0.009(4)
C14 0.049(6) 0.020(4) 0.033(5) 0.002(3) -0.014(4) -0.008(4)
C15 0.029(3) 0.020(3) 0.029(3) 0.012(3) -0.008(3) -0.005(2)
C16 0.015(3) 0.021(3) 0.021(2) 0.006(2) -0.015(2) -0.004(2)
C17 0.031(4) 0.028(3) 0.027(3) 0.004(3) -0.002(3) -0.014(3)
C18 0.024(3) 0.030(3) 0.026(3) 0.006(3) -0.011(3) -0.009(3)
C19 0.031(4) 0.021(3) 0.033(4) 0.003(3) 0.002(3) -0.011(3)

loop_
_atom_type_symbol
_atom_type_description
_atom_type_scat_dispersion_real
_atom_type_scat_dispersion_imag
_atom_type_scat_source
C C 0.0033 0.0016 'International Tables Vol C Tables 4.2.6.8 and 6.1.1.4'
H H 0.0000 0.0000 'International Tables Vol C Tables 4.2.6.8 and 6.1.1.4'
O O 0.0106 0.0060 'International Tables Vol C Tables 4.2.6.8 and 6.1.1.4'
P P 0.1023 0.0942 'International Tables Vol C Tables 4.2.6.8 and 6.1.1.4'
W W -0.8490 6.8722 'International Tables Vol C Tables 4.2.6.8 and 6.1.1.4'

loop_
_geom_angle_atom_site_label_1
_geom_angle_atom_site_label_2
_geom_angle_atom_site_label_3
_geom_angle
C15 W P 175.8(3)
C15 W C17 90.1(4)
C15 W C19 91.6(4)
C16 W P 96.4(2)
C16 W C15 86.5(4)
C16 W C17 88.7(4)
C16 W C19 91.0(4)
C17 W P 87.0(3)
C18 W P 88.7(3)
C18 W C15 88.3(4)
C18 W C16 174.8(3)
C18 W C17 90.5(5)
C18 W C19 89.9(5)
C19 W P 91.2(3)
C19 W C17 178.2(3)
O1 P W 117.7(3)
O1 P C1 50.2(3)
O1 P C11 106.1(4)
C1 P W 127.1(3)
C1 P C11 106.0(4)
C11 P W 125.0(3)
C1 O1 P 69.5(5)
P C1 H1 114.8
O1 C1 P 60.4(4)
O1 C1 H1 114.8
O1 C1 C2 118.2(8)
C2 C1 P 122.9(6)
C2 C1 H1 114.8
C3 C2 C1 117.5(9)
C7 C2 C1 122.2(9)
C7 C2 C3 120.2(10)
C2 C3 C8 120.5(9)
C4 C3 C2 118.7(10)
C4 C3 C8 120.8(9)
C3 C4 H4 119.0
C3 C4 C5 122.0(9)
C5 C4 H4 119.0
C4 C5 C9 119.4(10)
C6 C5 C4 117.3(11)
C6 C5 C9 123.3(12)
C5 C6 H6 118.2
C5 C6 C7 123.6(12)
C7 C6 H6 118.2
C2 C7 C6 118.2(9)
C2 C7 C10 123.6(11)
C6 C7 C10 118.2(11)
C3 C8 H8A 109.5
C3 C8 H8B 109.5
C3 C8 H8C 109.5
H8A C8 H8B 109.5
H8A C8 H8C 109.5
H8B C8 H8C 109.5
C5 C9 H9A 109.5
C5 C9 H9B 109.5
C5 C9 H9C 109.5
H9A C9 H9B 109.5
H9A C9 H9C 109.5
H9B C9 H9C 109.5
C7 C10 H10A 109.5
C7 C10 H10B 109.5
C7 C10 H10C 109.5
H10A C10 H10B 109.5
H10A C10 H10C 109.5
H10B C10 H10C 109.5
C12 C11 P 105.9(7)
C13 C11 P 110.3(8)
C13 C11 C12 111.4(8)
C14 C11 P 109.8(6)
C14 C11 C12 110.5(10)
C14 C11 C13 109.0(8)
C11 C12 H12A 109.5
C11 C12 H12B 109.5
C11 C12 H12C 109.5
H12A C12 H12B 109.5
H12A C12 H12C 109.5
H12B C12 H12C 109.5
C11 C13 H13A 109.5
C11 C13 H13B 109.5
C11 C13 H13C 109.5
H13A C13 H13B 109.5
H13A C13 H13C 109.5
H13B C13 H13C 109.5
C11 C14 H14A 109.5
C11 C14 H14B 109.5
C11 C14 H14C 109.5
H14A C14 H14B 109.5
H14A C14 H14C 109.5
H14B C14 H14C 109.5
O2 C15 W 177.3(10)
O3 C16 W 176.2(8)
O4 C17 W 176.7(10)
O5 C18 W 174.6(10)
O6 C19 W 177.3(11)

loop_
_geom_bond_atom_site_label_1
_geom_bond_atom_site_label_2
_geom_bond_distance
W P 2.464(2)
W C15 2.048(9)
W C16 2.009(9)
W C17 2.099(12)
W C18 1.971(11)
W C19 2.075(12)
P O1 1.673(7)
P C1 1.803(10)
P C11 1.879(11)
O1 C1 1.479(10)
O2 C15 1.114(12)
O3 C16 1.190(13)
O4 C17 1.106(15)
O5 C18 1.224(14)
O6 C19 1.110(16)
C1 H1 1.0000
C1 C2 1.483(14)
C2 C3 1.411(13)
C2 C7 1.405(17)
C3 C4 1.394(15)
C3 C8 1.529(16)
C4 H4 0.9500
C4 C5 1.417(17)
C5 C6 1.356(16)
C5 C9 1.499(17)
C6 H6 0.9500
C6 C7 1.406(18)
C7 C10 1.522(14)
C8 H8A 0.9800
C8 H8B 0.9800
C8 H8C 0.9800
C9 H9A 0.9800
C9 H9B 0.9800
C9 H9C 0.9800
C10 H10A 0.9800
C10 H10B 0.9800
C10 H10C 0.9800
C11 C12 1.532(13)
C11 C13 1.528(12)
C11 C14 1.525(15)
C12 H12A 0.9800
C12 H12B 0.9800
C12 H12C 0.9800
C13 H13A 0.9800
C13 H13B 0.9800
C13 H13C 0.9800
C14 H14A 0.9800
C14 H14B 0.9800
C14 H14C 0.9800

loop_
_geom_torsion_atom_site_label_1
_geom_torsion_atom_site_label_2
_geom_torsion_atom_site_label_3
_geom_torsion_atom_site_label_4
_geom_torsion
W P O1 C1 116.7(4)
W P C1 O1 -97.4(5)
W P C1 C2 8.9(9)
W P C11 C12 -94.2(7)
W P C11 C13 145.1(5)
W P C11 C14 25.0(8)
P O1 C1 C2 -113.8(7)
P C1 C2 C3 77.8(10)
P C1 C2 C7 -106.2(9)
O1 P C1 C2 106.3(9)
O1 P C11 C12 123.3(7)
O1 P C11 C13 2.6(7)
O1 P C11 C14 -117.5(7)
O1 C1 C2 C3 149.1(8)
O1 C1 C2 C7 -34.9(12)
C1 P C11 C12 70.9(8)
C1 P C11 C13 -49.8(7)
C1 P C11 C14 -169.8(7)
C1 C2 C3 C4 178.5(7)
C1 C2 C3 C8 -0.1(12)
C1 C2 C7 C6 -178.6(8)
C1 C2 C7 C10 1.2(14)
C2 C3 C4 C5 -0.8(13)
C3 C2 C7 C6 -2.7(13)
C3 C2 C7 C10 177.1(9)
C3 C4 C5 C6 -0.6(13)
C3 C4 C5 C9 176.5(9)
C4 C5 C6 C7 0.3(14)
C5 C6 C7 C2 1.4(14)
C5 C6 C7 C10 -178.5(9)
C7 C2 C3 C4 2.4(13)
C7 C2 C3 C8 -176.2(8)
C8 C3 C4 C5 177.9(8)
C9 C5 C6 C7 -176.7(10)
C11 P O1 C1 -97.6(5)
C11 P C1 O1 97.9(5)
C11 P C1 C2 -155.8(7)
